data_2210926
loop_
_publ_author_name
'Jotani, Mukesh M.'
'Patel, Urmila H.'
'Shah, Hetal C.'

_publ_section_title
;
 Ethyl 3-amino-6-phenyl-4-tolylfuro[2,3-<i>b</i>]pyridine-2-carboxylate
;
_journal_issue 11
_journal_name_full 'Acta Crystallographica Section E'
_journal_page_first o4906
_journal_page_last o4908
_journal_paper_doi 10.1107/S160053680604027X
_journal_volume 62
_journal_year 2006
_chemical_formula_moiety 'C23 H20 N2 O3'
_chemical_formula_sum 'C23 H20 N2 O3'
_chemical_formula_weight 372.41
_chemical_name_systematic
;
Ethyl 3-amino-6-phenyl 4-tolylfuro[2,3-b]pyridine-2-carboxylate
;
_space_group_IT_number 61
_symmetry_cell_setting orthorhombic
_symmetry_space_group_name_Hall '-P 2ac 2ab'
_symmetry_space_group_name_H-M 'P b c a'
_atom_sites_solution_hydrogens geom
_atom_sites_solution_primary direct
_atom_sites_solution_secondary difmap
_cell_angle_alpha 90.00
_cell_angle_beta 90.00
_cell_angle_gamma 90.00
_cell_formula_units_Z 8
_cell_length_a 7.752(5)
_cell_length_b 21.259(5)
_cell_length_c 23.011(5)
_cell_measurement_reflns_used 25
_cell_measurement_temperature 293(2)
_cell_measurement_theta_max 25
_cell_measurement_theta_min 2
_cell_volume 3792(3)
_computing_cell_refinement 'SAINT (Bruker, 2000)'
_computing_data_collection 'SMART (Bruker, 2000)'
_computing_data_reduction SAINT
_computing_molecular_graphics
;
ORTEPIII (Farrugia, 1997) and PLATON (Spek, 2003)
;
_computing_publication_material 'SHELXL97 and PLATON'
_computing_structure_refinement 'SHELXL97 (Sheldrick, 1997)'
_computing_structure_solution 'SIR97 (Altomare <i>et al.</i>,  1999)'
_diffrn_ambient_temperature 293(2)
_diffrn_measured_fraction_theta_full 0.972
_diffrn_measured_fraction_theta_max 0.972
_diffrn_measurement_device 'Bruker SMART CCD area-detector'
_diffrn_measurement_method \w-\f
_diffrn_radiation_monochromator graphite
_diffrn_radiation_source 'fine-focus sealed tube '
_diffrn_radiation_type MoK\a
_diffrn_radiation_wavelength 0.71069
_diffrn_reflns_av_R_equivalents 0.0767
_diffrn_reflns_av_sigmaI/netI 0.0544
_diffrn_reflns_limit_h_max 9
_diffrn_reflns_limit_h_min -9
_diffrn_reflns_limit_k_max 25
_diffrn_reflns_limit_k_min -25
_diffrn_reflns_limit_l_max 27
_diffrn_reflns_limit_l_min -13
_diffrn_reflns_number 17200
_diffrn_reflns_theta_full 28.15
_diffrn_reflns_theta_max 25.00
_diffrn_reflns_theta_min 1.77
_diffrn_standards_number 0
_exptl_absorpt_coefficient_mu 0.087
_exptl_absorpt_correction_T_max 0.983
_exptl_absorpt_correction_T_min 0.963
_exptl_absorpt_correction_type multi-scan
_exptl_absorpt_process_details '(SADABS; Sheldrick, 2003)'
_exptl_crystal_colour 'light yellow'
_exptl_crystal_density_diffrn 1.305
_exptl_crystal_density_meas 1.303(5)
_exptl_crystal_density_method 'flotation in aqueous potassium iodide'
_exptl_crystal_description Needle
_exptl_crystal_F_000 1568
_exptl_crystal_size_max 0.5
_exptl_crystal_size_mid 0.2
_exptl_crystal_size_min 0.2
_refine_diff_density_max 0.208
_refine_diff_density_min -0.186
_refine_ls_extinction_method none
_refine_ls_goodness_of_fit_ref 1.194
_refine_ls_hydrogen_treatment constr
_refine_ls_matrix_type full
_refine_ls_number_parameters 254
_refine_ls_number_reflns 3248
_refine_ls_number_restraints 0
_refine_ls_restrained_S_all 1.194
_refine_ls_R_factor_all 0.1106
_refine_ls_R_factor_gt 0.0781
_refine_ls_shift/su_max 0.003
_refine_ls_shift/su_mean <0.001
_refine_ls_structure_factor_coef Fsqd
_refine_ls_weighting_details 'calc w=1/[\s^2^(Fo^2^)+(0.0625P)^2^+0.8341P] where P=(Fo^2^+2Fc^2^)/3'
_refine_ls_weighting_scheme calc
_refine_ls_wR_factor_gt 0.1526
_refine_ls_wR_factor_ref 0.1661
_reflns_number_gt 2428
_reflns_number_total 3248
_reflns_threshold_expression I>2\s(I)
_cod_data_source_file ci2180.cif
_cod_data_source_block I
_cod_depositor_comments
;
The following automatic conversions were performed:
'_symmetry_cell_setting' value 'Orthorhombic' changed to 'orthorhombic'
according to '/home/saulius/struct/CIF-dictionaries/cif_core.dic'
dictionary named 'cif_core.dic' version 2.4.1 from
2010-06-29.

'_geom_angle_publ_flag' value 'Y' changed to 'y' according to
'/home/saulius/struct/CIF-dictionaries/cif_core.dic' dictionary named
'cif_core.dic' version 2.4.1 from 2010-06-29 (2
times).

'_geom_torsion_publ_flag' value 'Y' changed to 'y' according to
'/home/saulius/struct/CIF-dictionaries/cif_core.dic' dictionary named
'cif_core.dic' version 2.4.1 from 2010-06-29 (2
times).

'_geom_hbond_publ_flag' value 'Y' changed to 'y' according to
'/home/saulius/struct/CIF-dictionaries/cif_core.dic' dictionary named
'cif_core.dic' version 2.4.1 from 2010-06-29.

Automatic conversion script
Id: cif_fix_enum 1527 2010-12-29 10:47:43Z saulius 

The following automatic conversions were performed:

'_symmetry_cell_setting' value 'Orthorhombic' changed to
'orthorhombic' according to
/home/saulius/struct/CIF-dictionaries/cif_core.dic dictionary named
'cif_core.dic' version 2.4.1 from
2010-06-29.

'_geom_angle_publ_flag' value 'Y' changed to 'y'
according to /home/saulius/struct/CIF-dictionaries/cif_core.dic
dictionary named 'cif_core.dic' version 2.4.1 from 2010-06-29 (2
times).

'_geom_torsion_publ_flag' value 'Y' changed to 'y' according
to /home/saulius/struct/CIF-dictionaries/cif_core.dic dictionary
named 'cif_core.dic' version 2.4.1 from 2010-06-29 (2
times).

'_geom_hbond_publ_flag' value 'Y' changed to 'y' according
to /home/saulius/struct/CIF-dictionaries/cif_core.dic dictionary
named 'cif_core.dic' version 2.4.1 from 2010-06-29.

Automatic conversion script
Id: cif_fix_values 1715 2011-07-08 13:25:40Z adriana 
;
_cod_database_code 2210926
_cod_database_fobs_code 2210926

loop_
_symmetry_equiv_pos_as_xyz
'x, y, z'
'-x+1/2, -y, z+1/2'
'x+1/2, -y+1/2, -z'
'-x, y+1/2, -z+1/2'
'-x, -y, -z'
'x-1/2, y, -z-1/2'
'-x-1/2, y-1/2, z'
'x, -y-1/2, z-1/2'

loop_
_atom_site_type_symbol
_atom_site_label
_atom_site_fract_x
_atom_site_fract_y
_atom_site_fract_z
_atom_site_U_iso_or_equiv
_atom_site_adp_type
_atom_site_calc_flag
_atom_site_refinement_flags
_atom_site_occupancy
N N1 0.4339(4) 0.34106(11) 0.26852(11) 0.0371(7) Uani d . 1
N N2 0.6415(4) 0.16179(12) 0.15768(12) 0.0406(7) Uani d . 1
H H2A 0.6583 0.1551 0.1212 0.049 Uiso calc R 1
H H2B 0.6668 0.1331 0.1826 0.049 Uiso calc R 1
O O1 0.4696(3) 0.31784(9) 0.17121(9) 0.0406(6) Uani d . 1
O O2 0.5965(3) 0.22681(11) 0.04856(10) 0.0549(7) Uani d . 1
O O3 0.4814(3) 0.32372(11) 0.05580(9) 0.0453(6) Uani d . 1
C C1 0.4778(4) 0.30035(14) 0.22761(14) 0.0339(8) Uani d . 1
C C2 0.5366(4) 0.23864(13) 0.23381(14) 0.0319(7) Uani d . 1
C C3 0.5464(4) 0.21530(13) 0.29078(13) 0.0297(7) Uani d . 1
C C4 0.5051(4) 0.25748(14) 0.33449(14) 0.0342(8) Uani d . 1
H H4 0.5138 0.2444 0.3730 0.041 Uiso calc R 1
C C5 0.4504(4) 0.31923(14) 0.32290(13) 0.0321(7) Uani d . 1
C C6 0.5926(4) 0.14910(13) 0.30497(13) 0.0294(7) Uani d . 1
C C7 0.5202(4) 0.09894(14) 0.27464(14) 0.0369(8) Uani d . 1
H H7 0.4442 0.1069 0.2443 0.044 Uiso calc R 1
C C8 0.5596(4) 0.03753(15) 0.28898(15) 0.0415(9) Uani d . 1
H H8 0.5090 0.0049 0.2682 0.050 Uiso calc R 1
C C9 0.6727(4) 0.02357(14) 0.33360(14) 0.0374(8) Uani d . 1
C C10 0.7442(4) 0.07355(15) 0.36379(14) 0.0386(8) Uani d . 1
H H10 0.8205 0.0654 0.3941 0.046 Uiso calc R 1
C C11 0.7051(4) 0.13478(14) 0.35007(13) 0.0334(8) Uani d . 1
H H11 0.7549 0.1672 0.3713 0.040 Uiso calc R 1
C C12 0.7166(6) -0.04341(16) 0.34857(19) 0.0651(12) Uani d . 1
H H12A 0.6131 -0.0657 0.3586 0.098 Uiso calc R 1
H H12B 0.7946 -0.0440 0.3810 0.098 Uiso calc R 1
H H12C 0.7702 -0.0632 0.3157 0.098 Uiso calc R 1
C C13 0.4054(4) 0.36413(14) 0.37004(14) 0.0339(8) Uani d . 1
C C14 0.4606(5) 0.35608(15) 0.42708(14) 0.0421(9) Uani d . 1
H H14 0.5245 0.3206 0.4367 0.051 Uiso calc R 1
C C15 0.4227(5) 0.39950(17) 0.46955(16) 0.0499(10) Uani d . 1
H H15 0.4599 0.3929 0.5075 0.060 Uiso calc R 1
C C16 0.3305(5) 0.45214(18) 0.45607(17) 0.0558(11) Uani d . 1
H H16 0.3059 0.4817 0.4847 0.067 Uiso calc R 1
C C17 0.2737(5) 0.46146(18) 0.39988(18) 0.0589(11) Uani d . 1
H H17 0.2111 0.4974 0.3906 0.071 Uiso calc R 1
C C18 0.3099(5) 0.41736(15) 0.35734(16) 0.0459(9) Uani d . 1
H H18 0.2694 0.4236 0.3197 0.055 Uiso calc R 1
C C19 0.5747(4) 0.21780(14) 0.17585(13) 0.0306(7) Uani d . 1
C C20 0.5298(4) 0.26665(14) 0.14008(14) 0.0361(8) Uani d . 1
C C21 0.5402(4) 0.26973(15) 0.07779(15) 0.0397(8) Uani d . 1
C C22 0.4896(5) 0.33011(17) -0.00671(15) 0.0495(10) Uani d . 1
H H22A 0.4254 0.2965 -0.0253 0.059 Uiso calc R 1
H H22B 0.6084 0.3281 -0.0198 0.059 Uiso calc R 1
C C23 0.4127(5) 0.39236(18) -0.02169(17) 0.0597(11) Uani d . 1
H H23A 0.4169 0.3984 -0.0630 0.089 Uiso calc R 1
H H23B 0.4768 0.4252 -0.0028 0.089 Uiso calc R 1
H H23C 0.2949 0.3936 -0.0089 0.089 Uiso calc R 1

loop_
_atom_site_aniso_label
_atom_site_aniso_U_11
_atom_site_aniso_U_22
_atom_site_aniso_U_33
_atom_site_aniso_U_12
_atom_site_aniso_U_13
_atom_site_aniso_U_23
N1 0.0493(18) 0.0251(14) 0.0370(16) 0.0039(12) 0.0042(13) 0.0006(12)
N2 0.0522(18) 0.0315(15) 0.0381(16) 0.0079(13) 0.0051(13) -0.0031(12)
O1 0.0607(16) 0.0285(12) 0.0327(13) 0.0072(11) 0.0030(11) 0.0024(10)
O2 0.0746(19) 0.0472(15) 0.0429(15) 0.0145(14) 0.0006(13) -0.0091(12)
O3 0.0631(17) 0.0405(13) 0.0323(13) 0.0069(12) 0.0000(11) 0.0026(11)
C1 0.041(2) 0.0256(16) 0.0350(19) 0.0017(14) 0.0015(15) 0.0034(15)
C2 0.0351(18) 0.0264(16) 0.0341(19) -0.0009(14) 0.0008(15) 0.0015(14)
C3 0.0297(18) 0.0247(16) 0.0348(18) -0.0020(13) 0.0004(14) -0.0013(13)
C4 0.040(2) 0.0326(17) 0.0298(17) -0.0012(15) 0.0017(15) 0.0045(15)
C5 0.0348(19) 0.0269(16) 0.0345(19) -0.0023(14) 0.0055(14) -0.0012(14)
C6 0.0345(18) 0.0229(16) 0.0308(17) 0.0011(14) 0.0054(14) 0.0042(13)
C7 0.0375(19) 0.0330(18) 0.0402(19) -0.0005(15) -0.0057(15) 0.0031(15)
C8 0.045(2) 0.0289(17) 0.050(2) -0.0037(16) -0.0042(17) -0.0012(16)
C9 0.039(2) 0.0279(18) 0.045(2) 0.0018(15) 0.0010(16) 0.0054(15)
C10 0.038(2) 0.042(2) 0.0354(19) 0.0035(16) -0.0023(15) 0.0078(16)
C11 0.0392(19) 0.0277(17) 0.0333(18) -0.0018(15) 0.0032(14) 0.0010(14)
C12 0.076(3) 0.037(2) 0.082(3) 0.007(2) -0.007(2) 0.011(2)
C13 0.0362(19) 0.0288(17) 0.0368(19) -0.0027(15) 0.0035(14) -0.0010(14)
C14 0.054(2) 0.0306(18) 0.042(2) 0.0033(16) 0.0029(17) -0.0003(16)
C15 0.062(3) 0.047(2) 0.041(2) 0.0003(19) 0.0016(18) -0.0089(18)
C16 0.064(3) 0.048(2) 0.056(3) 0.011(2) 0.005(2) -0.0240(19)
C17 0.067(3) 0.048(2) 0.062(3) 0.015(2) -0.001(2) -0.014(2)
C18 0.058(3) 0.0352(19) 0.044(2) 0.0088(18) -0.0028(18) -0.0072(16)
C19 0.0295(18) 0.0261(17) 0.0360(19) -0.0020(13) -0.0004(14) -0.0009(14)
C20 0.044(2) 0.0306(18) 0.0342(19) 0.0024(15) 0.0052(15) -0.0069(15)
C21 0.046(2) 0.0339(19) 0.039(2) 0.0006(16) 0.0007(17) -0.0043(17)
C22 0.057(3) 0.058(2) 0.033(2) 0.0004(19) 0.0004(17) 0.0049(17)
C23 0.062(3) 0.065(3) 0.052(2) 0.010(2) -0.002(2) 0.017(2)

loop_
_atom_type_symbol
_atom_type_description
_atom_type_scat_dispersion_real
_atom_type_scat_dispersion_imag
_atom_type_scat_source
C C 0.0033 0.0016 'International Tables Vol C Tables 4.2.6.8 and 6.1.1.4'
H H 0.0000 0.0000 'International Tables Vol C Tables 4.2.6.8 and 6.1.1.4'
N N 0.0061 0.0033 'International Tables Vol C Tables 4.2.6.8 and 6.1.1.4'
O O 0.0106 0.0060 'International Tables Vol C Tables 4.2.6.8 and 6.1.1.4'

loop_
_geom_angle_atom_site_label_1
_geom_angle_atom_site_label_2
_geom_angle_atom_site_label_3
_geom_angle
_geom_angle_publ_flag
C1 N1 C5 114.4(3) y
C19 N2 H2A 120.0 ?
C19 N2 H2B 120.0 ?
H2A N2 H2B 120.0 ?
C1 O1 C20 105.4(2) ?
C21 O3 C22 116.3(3) ?
N1 C1 O1 119.4(3) ?
N1 C1 C2 128.7(3) y
O1 C1 C2 111.8(3) ?
C1 C2 C3 116.4(3) y
C1 C2 C19 105.2(3) ?
C3 C2 C19 138.3(3) ?
C4 C3 C2 115.9(3) y
C4 C3 C6 120.6(3) ?
C2 C3 C6 123.5(3) ?
C3 C4 C5 122.5(3) y
C3 C4 H4 118.8 ?
C5 C4 H4 118.8 ?
N1 C5 C4 122.0(3) y
N1 C5 C13 115.9(3) ?
C4 C5 C13 122.2(3) ?
C11 C6 C7 117.3(3) ?
C11 C6 C3 121.5(3) ?
C7 C6 C3 121.2(3) ?
C8 C7 C6 121.0(3) ?
C8 C7 H7 119.5 ?
C6 C7 H7 119.5 ?
C7 C8 C9 121.4(3) ?
C7 C8 H8 119.3 ?
C9 C8 H8 119.3 ?
C8 C9 C10 117.5(3) ?
C8 C9 C12 121.1(3) ?
C10 C9 C12 121.4(3) ?
C11 C10 C9 121.6(3) ?
C11 C10 H10 119.2 ?
C9 C10 H10 119.2 ?
C10 C11 C6 121.2(3) ?
C10 C11 H11 119.4 ?
C6 C11 H11 119.4 ?
C9 C12 H12A 109.5 ?
C9 C12 H12B 109.5 ?
H12A C12 H12B 109.5 ?
C9 C12 H12C 109.5 ?
H12A C12 H12C 109.5 ?
H12B C12 H12C 109.5 ?
C18 C13 C14 117.7(3) ?
C18 C13 C5 119.8(3) ?
C14 C13 C5 122.5(3) ?
C15 C14 C13 121.5(3) ?
C15 C14 H14 119.3 ?
C13 C14 H14 119.3 ?
C16 C15 C14 120.1(4) ?
C16 C15 H15 120.0 ?
C14 C15 H15 120.0 ?
C15 C16 C17 119.9(3) ?
C15 C16 H16 120.1 ?
C17 C16 H16 120.1 ?
C16 C17 C18 120.1(4) ?
C16 C17 H17 120.0 ?
C18 C17 H17 120.0 ?
C13 C18 C17 120.9(3) ?
C13 C18 H18 119.6 ?
C17 C18 H18 119.6 ?
N2 C19 C20 125.0(3) ?
N2 C19 C2 129.2(3) ?
C20 C19 C2 105.8(3) ?
C19 C20 O1 111.8(3) ?
C19 C20 C21 128.3(3) ?
O1 C20 C21 119.9(3) ?
O2 C21 O3 124.0(3) ?
O2 C21 C20 122.6(3) ?
O3 C21 C20 113.5(3) ?
O3 C22 C23 107.2(3) ?
O3 C22 H22A 110.3 ?
C23 C22 H22A 110.3 ?
O3 C22 H22B 110.3 ?
C23 C22 H22B 110.3 ?
H22A C22 H22B 108.5 ?
C22 C23 H23A 109.5 ?
C22 C23 H23B 109.5 ?
H23A C23 H23B 109.5 ?
C22 C23 H23C 109.5 ?
H23A C23 H23C 109.5 ?
H23B C23 H23C 109.5 ?

loop_
_geom_bond_atom_site_label_1
_geom_bond_atom_site_label_2
_geom_bond_distance
N1 C1 1.323(4)
N1 C5 1.341(4)
N2 C19 1.364(4)
N2 H2A 0.86
N2 H2B 0.86
O1 C1 1.352(4)
O1 C20 1.384(4)
O2 C21 1.214(4)
O3 C21 1.335(4)
O3 C22 1.446(4)
C1 C2 1.396(4)
C2 C3 1.404(4)
C2 C19 1.436(4)
C3 C4 1.385(4)
C3 C6 1.488(4)
C4 C5 1.405(4)
C4 H4 0.93
C5 C13 1.486(4)
C6 C11 1.390(4)
C6 C7 1.393(4)
C7 C8 1.381(4)
C7 H7 0.93
C8 C9 1.383(5)
C8 H8 0.93
C9 C10 1.385(4)
C9 C12 1.504(4)
C10 C11 1.373(4)
C10 H10 0.93
C11 H11 0.93
C12 H12A 0.96
C12 H12B 0.96
C12 H12C 0.96
C13 C18 1.384(4)
C13 C14 1.391(4)
C14 C15 1.376(5)
C14 H14 0.93
C15 C16 1.364(5)
C15 H15 0.93
C16 C17 1.380(5)
C16 H16 0.93
C17 C18 1.384(5)
C17 H17 0.93
C18 H18 0.93
C19 C20 1.370(4)
C20 C21 1.437(5)
C22 C23 1.492(5)
C22 H22A 0.97
C22 H22B 0.97
C23 H23A 0.96
C23 H23B 0.96
C23 H23C 0.96

loop_
_geom_hbond_atom_site_label_D
_geom_hbond_atom_site_label_H
_geom_hbond_atom_site_label_A
_geom_hbond_site_symmetry_A
_geom_hbond_distance_DH
_geom_hbond_distance_HA
_geom_hbond_distance_DA
_geom_hbond_angle_DHA
_geom_hbond_publ_flag
N2 H2A O2 . 0.86 2.31 2.887(4) 124 y
C7 H7 Cg1 6_556 0.93 2.86 3.713(4) 153 y
C12 H12B Cg2 7_755 0.96 2.91 3.699(5) 140 y

loop_
_geom_torsion_atom_site_label_1
_geom_torsion_atom_site_label_2
_geom_torsion_atom_site_label_3
_geom_torsion_atom_site_label_4
_geom_torsion
_geom_torsion_publ_flag
C5 N1 C1 O1 -178.6(3) ?
C5 N1 C1 C2 0.5(5) ?
C20 O1 C1 N1 177.5(3) ?
C20 O1 C1 C2 -1.8(4) ?
N1 C1 C2 C3 2.1(5) ?
O1 C1 C2 C3 -178.7(3) ?
N1 C1 C2 C19 -176.5(3) ?
O1 C1 C2 C19 2.7(4) ?
C1 C2 C3 C4 -3.3(4) ?
C19 C2 C3 C4 174.7(4) ?
C1 C2 C3 C6 174.9(3) ?
C19 C2 C3 C6 -7.2(6) ?
C2 C3 C4 C5 2.3(5) ?
C6 C3 C4 C5 -175.9(3) ?
C1 N1 C5 C4 -1.8(4) ?
C1 N1 C5 C13 178.9(3) ?
C3 C4 C5 N1 0.4(5) ?
C3 C4 C5 C13 179.7(3) ?
C4 C3 C6 C11 -44.9(4) y
C2 C3 C6 C11 137.1(3) ?
C4 C3 C6 C7 133.1(3) ?
C2 C3 C6 C7 -44.9(4) ?
C11 C6 C7 C8 -0.1(5) ?
C3 C6 C7 C8 -178.2(3) ?
C6 C7 C8 C9 -0.4(5) ?
C7 C8 C9 C10 0.5(5) ?
C7 C8 C9 C12 -179.3(3) ?
C8 C9 C10 C11 -0.2(5) ?
C12 C9 C10 C11 179.7(3) ?
C9 C10 C11 C6 -0.3(5) ?
C7 C6 C11 C10 0.5(5) ?
C3 C6 C11 C10 178.5(3) ?
N1 C5 C13 C18 16.7(4) ?
C4 C5 C13 C18 -162.7(3) ?
N1 C5 C13 C14 -161.1(3) ?
C4 C5 C13 C14 19.5(5) y
C18 C13 C14 C15 -0.3(5) ?
C5 C13 C14 C15 177.6(3) ?
C13 C14 C15 C16 -0.6(6) ?
C14 C15 C16 C17 0.7(6) ?
C15 C16 C17 C18 0.2(6) ?
C14 C13 C18 C17 1.2(5) ?
C5 C13 C18 C17 -176.7(3) ?
C16 C17 C18 C13 -1.1(6) ?
C1 C2 C19 N2 177.6(3) ?
C3 C2 C19 N2 -0.5(6) ?
C1 C2 C19 C20 -2.5(3) ?
C3 C2 C19 C20 179.5(4) ?
N2 C19 C20 O1 -178.5(3) ?
C2 C19 C20 O1 1.5(4) ?
N2 C19 C20 C21 0.8(5) ?
C2 C19 C20 C21 -179.1(3) ?
C1 O1 C20 C19 0.1(4) ?
C1 O1 C20 C21 -179.3(3) ?
C22 O3 C21 O2 -0.9(5) ?
C22 O3 C21 C20 179.5(3) ?
C19 C20 C21 O2 -1.4(6) ?
O1 C20 C21 O2 178.0(3) ?
C19 C20 C21 O3 178.2(3) ?
O1 C20 C21 O3 -2.4(4) ?
C21 O3 C22 C23 178.1(3) ?

loop_
_cod_related_entry_id
_cod_related_entry_database
_cod_related_entry_code
1 ChemSpider 21126267
